data_7000766
loop_
_publ_author_name
'Pan, Mei'
'Zheng, Xiang-Li'
'Liu, Yu'
'Liu, Wei-Sheng'
'Su, Cheng-Yong'

_publ_section_title
;
 Structural and photoluminescent studies of lanthanide complexes with
 tripodal triRNTB (N-substituted tris(benzimidazol-2-ylmethyl)amine):
 ligand substituent, anionic and secondary ligand effects
;
_journal_issue 12
_journal_name_full 'Dalton Transactions'
_journal_page_first 2157
_journal_page_last 2169
_journal_paper_doi 10.1039/b818322h
_journal_year 2009
_chemical_formula_sum 'C72 H78 Cl3 Eu N16 O13'
_chemical_formula_weight 1633.81
_chemical_name_systematic
;
?
;
_space_group_IT_number 14
_symmetry_cell_setting monoclinic
_symmetry_space_group_name_Hall '-P 2yn'
_symmetry_space_group_name_H-M 'P 1 21/n 1'
_atom_sites_solution_hydrogens geom
_atom_sites_solution_primary direct
_atom_sites_solution_secondary difmap
_audit_creation_method SHELXL-97
_cell_angle_alpha 90.00
_cell_angle_beta 91.8520(10)
_cell_angle_gamma 90.00
_cell_formula_units_Z 4
_cell_length_a 13.31530(10)
_cell_length_b 23.3369(2)
_cell_length_c 23.6480(3)
_cell_measurement_reflns_used 27129
_cell_measurement_temperature 183(2)
_cell_measurement_theta_max 29.2623
_cell_measurement_theta_min 2.6063
_cell_volume 7344.49(13)
_computing_cell_refinement
;
CrysAlis RED, Oxford Diffraction Ltd.,
Version 1.171.31.7 (release 18-10-2006 CrysAlis171 .NET)
(compiled Oct 18 2006,16:28:17)
;
_computing_data_collection
;
CrysAlis CCD, Oxford Diffraction Ltd.,
Version 1.171.31.7 (release 18-10-2006 CrysAlis171 .NET)
(compiled Oct 18 2006,16:28:17)
;
_computing_data_reduction
;
CrysAlis RED, Oxford Diffraction Ltd.,
Version 1.171.31.7 (release 18-10-2006 CrysAlis171 .NET)
(compiled Oct 18 2006,16:28:17)
;
_computing_structure_refinement 'SHELXL-97 (Sheldrick, 1997)'
_computing_structure_solution 'SHELXS-97 (Sheldrick, 1990)'
_diffrn_ambient_temperature 183(2)
_diffrn_detector_area_resol_mean 16.0855
_diffrn_measured_fraction_theta_full 0.998
_diffrn_measured_fraction_theta_max 0.998
_diffrn_measurement_device_type 'Oxford Germini S Ultra'
_diffrn_measurement_method '\w and \p scan'
_diffrn_radiation_monochromator graphite
_diffrn_radiation_source 'Enhance (Mo) X-ray Source'
_diffrn_radiation_type MoK\a
_diffrn_radiation_wavelength 0.71073
_diffrn_reflns_av_R_equivalents 0.0277
_diffrn_reflns_av_sigmaI/netI 0.0319
_diffrn_reflns_limit_h_max 16
_diffrn_reflns_limit_h_min -17
_diffrn_reflns_limit_k_max 29
_diffrn_reflns_limit_k_min -29
_diffrn_reflns_limit_l_max 30
_diffrn_reflns_limit_l_min -30
_diffrn_reflns_number 56405
_diffrn_reflns_theta_full 27.00
_diffrn_reflns_theta_max 27.00
_diffrn_reflns_theta_min 2.73
_exptl_absorpt_coefficient_mu 1.037
_exptl_absorpt_correction_T_max 0.7460
_exptl_absorpt_correction_T_min 0.6817
_exptl_absorpt_correction_type multi-scan
_exptl_absorpt_process_details
;
CrysAlis RED, Oxford Diffraction Ltd.,
Version 1.171.31.7 (release 18-10-2006 CrysAlis171 .NET)
(compiled Oct 18 2006,16:28:17)
Empirical absorption correction using spherical harmonics,
implemented in SCALE3 ABSPACK scaling algorithm.
;
_exptl_crystal_colour colorless
_exptl_crystal_density_diffrn 1.478
_exptl_crystal_density_method 'not measured'
_exptl_crystal_description block
_exptl_crystal_F_000 3360
_exptl_crystal_size_max 0.40
_exptl_crystal_size_mid 0.40
_exptl_crystal_size_min 0.30
_refine_diff_density_max 1.140
_refine_diff_density_min -0.579
_refine_diff_density_rms 0.075
_refine_ls_extinction_method none
_refine_ls_goodness_of_fit_ref 1.033
_refine_ls_hydrogen_treatment geom
_refine_ls_matrix_type full
_refine_ls_number_parameters 946
_refine_ls_number_reflns 15983
_refine_ls_number_restraints 37
_refine_ls_restrained_S_all 1.034
_refine_ls_R_factor_all 0.0619
_refine_ls_R_factor_gt 0.0412
_refine_ls_shift/su_max 0.052
_refine_ls_shift/su_mean 0.002
_refine_ls_structure_factor_coef Fsqd
_refine_ls_weighting_details 'calc w=1/[\s^2^(Fo^2^)+(0.1000P)^2^+0.0000P] where P=(Fo^2^+2Fc^2^)/3'
_refine_ls_weighting_scheme calc
_refine_ls_wR_factor_gt 0.1290
_refine_ls_wR_factor_ref 0.1460
_reflns_number_gt 11879
_reflns_number_total 15983
_reflns_threshold_expression >2sigma(I)
_cod_data_source_file b818322h.txt
_cod_data_source_block 5
_cod_depositor_comments
;
The following automatic conversions were performed:
'_symmetry_cell_setting' value 'Monoclinic' changed to 'monoclinic'
according to '/home/saulius/struct/CIF-dictionaries/cif_core.dic'
dictionary named 'cif_core.dic' version 2.4.1 from 2010-06-29.

Automatic conversion script
Id: cif_fix_enum 1527 2010-12-29 10:47:43Z saulius 
;
_cod_original_sg_symbol_H-M P2(1)/n
_cod_database_code 7000766

loop_
_symmetry_equiv_pos_as_xyz
'x, y, z'
'-x+1/2, y+1/2, -z+1/2'
'-x, -y, -z'
'x-1/2, -y-1/2, z-1/2'

loop_
_atom_site_label
_atom_site_type_symbol
_atom_site_fract_x
_atom_site_fract_y
_atom_site_fract_z
_atom_site_U_iso_or_equiv
_atom_site_adp_type
_atom_site_occupancy
_atom_site_symmetry_multiplicity
_atom_site_calc_flag
_atom_site_refinement_flags
_atom_site_disorder_assembly
_atom_site_disorder_group
Eu1 Eu 0.146898(13) 0.748108(6) 0.500943(7) 0.02714(7) Uani 1 1 d . . .
N1 N 0.1468(2) 0.86449(12) 0.49458(12) 0.0320(7) Uani 1 1 d . . .
N2 N 0.3115(2) 0.79744(12) 0.52032(12) 0.0339(6) Uani 1 1 d . . .
N3 N 0.4222(2) 0.86720(13) 0.50445(13) 0.0395(7) Uani 1 1 d . . .
N4 N 0.0927(2) 0.79140(12) 0.40733(12) 0.0346(7) Uani 1 1 d . . .
N5 N 0.0084(2) 0.85764(12) 0.35725(12) 0.0370(7) Uani 1 1 d . . .
N6 N 0.0351(2) 0.80096(11) 0.56628(12) 0.0314(6) Uani 1 1 d . . .
N7 N 0.0007(2) 0.87376(12) 0.62370(12) 0.0378(7) Uani 1 1 d . . .
N8 N 0.1443(2) 0.63259(12) 0.50788(11) 0.0277(6) Uani 1 1 d . . .
N9 N 0.2692(2) 0.69436(12) 0.44216(12) 0.0324(6) Uani 1 1 d . . .
N10 N 0.3786(2) 0.62307(13) 0.43057(13) 0.0364(7) Uani 1 1 d . . .
N11 N 0.1804(2) 0.70459(11) 0.59646(12) 0.0314(6) Uani 1 1 d . . .
N12 N 0.1423(2) 0.64126(12) 0.66289(12) 0.0351(7) Uani 1 1 d . . .
N13 N -0.0132(2) 0.69978(11) 0.47238(12) 0.0314(6) Uani 1 1 d . . .
N14 N -0.0973(2) 0.63039(12) 0.42601(11) 0.0322(6) Uani 1 1 d . . .
N15 N 0.3679(5) 0.9185(3) 0.6288(3) 0.1044(19) Uani 1 1 d . . .
N16 N 0.2286(4) 0.8883(3) 0.3113(3) 0.1011(19) Uani 1 1 d . . .
C1 C 0.2437(3) 0.88422(15) 0.47280(17) 0.0394(9) Uani 1 1 d . . .
H1A H 0.2539 0.9253 0.4818 0.047 Uiso 1 1 calc R . .
H1B H 0.2438 0.8796 0.4312 0.047 Uiso 1 1 calc R . .
C2 C 0.3258(3) 0.84954(15) 0.49963(15) 0.0336(8) Uani 1 1 d . . .
C3 C 0.4064(3) 0.77920(16) 0.54002(15) 0.0364(8) Uani 1 1 d . . .
C4 C 0.4372(3) 0.72821(19) 0.56669(17) 0.0428(9) Uani 1 1 d . . .
H4A H 0.3905 0.6987 0.5743 0.051 Uiso 1 1 calc R . .
C5 C 0.5365(3) 0.7225(2) 0.58136(19) 0.0536(11) Uani 1 1 d . . .
H5A H 0.5592 0.6882 0.5992 0.064 Uiso 1 1 calc R . .
C6 C 0.6068(3) 0.7665(2) 0.5707(2) 0.0575(12) Uani 1 1 d . . .
H6A H 0.6755 0.7609 0.5814 0.069 Uiso 1 1 calc R . .
C7 C 0.5782(3) 0.8171(2) 0.54539(19) 0.0533(11) Uani 1 1 d . . .
H7A H 0.6250 0.8468 0.5385 0.064 Uiso 1 1 calc R . .
C8 C 0.4763(3) 0.82227(16) 0.53034(16) 0.0395(8) Uani 1 1 d . . .
C9 C 0.4667(3) 0.92119(18) 0.48611(19) 0.0496(11) Uani 1 1 d . . .
H9A H 0.4132 0.9506 0.4825 0.060 Uiso 1 1 calc R . .
H9B H 0.5160 0.9343 0.5155 0.060 Uiso 1 1 calc R . .
C10 C 0.5167(5) 0.9167(2) 0.4325(3) 0.0853(18) Uani 1 1 d . . .
H10A H 0.5421 0.9513 0.4175 0.102 Uiso 1 1 calc R . .
C11 C 0.5301(5) 0.8720(3) 0.4035(3) 0.098(2) Uani 1 1 d U . .
H11A H 0.5063 0.8361 0.4163 0.118 Uiso 1 1 calc R . .
H11B H 0.5641 0.8744 0.3689 0.118 Uiso 1 1 calc R . .
C12 C 0.0635(3) 0.88332(15) 0.45616(16) 0.0367(8) Uani 1 1 d . . .
H12A H 0.0760 0.9229 0.4431 0.044 Uiso 1 1 calc R . .
H12B H -0.0003 0.8831 0.4765 0.044 Uiso 1 1 calc R . .
C13 C 0.0557(3) 0.84401(14) 0.40664(15) 0.0345(8) Uani 1 1 d . . .
C14 C 0.0687(3) 0.76931(17) 0.35387(16) 0.0356(8) Uani 1 1 d . . .
C15 C 0.0907(3) 0.71634(16) 0.32966(16) 0.0414(9) Uani 1 1 d . . .
H15A H 0.1248 0.6873 0.3509 0.050 Uiso 1 1 calc R . .
C16 C 0.0617(3) 0.70764(18) 0.27460(17) 0.0504(10) Uani 1 1 d . . .
H16A H 0.0773 0.6722 0.2572 0.060 Uiso 1 1 calc R . .
C17 C 0.0094(4) 0.74960(16) 0.24258(19) 0.0495(11) Uani 1 1 d . . .
H17A H -0.0094 0.7419 0.2042 0.059 Uiso 1 1 calc R . .
C18 C -0.0152(3) 0.80174(18) 0.26613(16) 0.0459(10) Uani 1 1 d . . .
H18A H -0.0512 0.8302 0.2451 0.055 Uiso 1 1 calc R . .
C19 C 0.0154(3) 0.81054(15) 0.32214(16) 0.0369(8) Uani 1 1 d . . .
C20 C -0.0357(3) 0.91379(16) 0.34231(18) 0.0457(10) Uani 1 1 d . . .
H20A H -0.0474 0.9155 0.3008 0.055 Uiso 1 1 calc R . .
H20B H 0.0132 0.9442 0.3529 0.055 Uiso 1 1 calc R . .
C21 C -0.1330(4) 0.9260(2) 0.3705(2) 0.0598(13) Uani 1 1 d . . .
H21A H -0.1369 0.9170 0.4095 0.072 Uiso 1 1 calc R . .
C22 C -0.2114(4) 0.9477(2) 0.3455(3) 0.0783(16) Uani 1 1 d . . .
H22A H -0.2103 0.9572 0.3065 0.094 Uiso 1 1 calc R . .
H22B H -0.2704 0.9542 0.3661 0.094 Uiso 1 1 calc R . .
C23 C 0.1317(3) 0.89012(14) 0.55107(16) 0.0353(8) Uani 1 1 d . . .
H23A H 0.1079 0.9301 0.5469 0.042 Uiso 1 1 calc R . .
H23B H 0.1958 0.8903 0.5735 0.042 Uiso 1 1 calc R . .
C24 C 0.0552(3) 0.85493(14) 0.58029(15) 0.0334(8) Uani 1 1 d . . .
C25 C -0.0374(3) 0.78293(15) 0.60348(14) 0.0317(7) Uani 1 1 d . . .
C26 C -0.0874(3) 0.73065(17) 0.60898(17) 0.0394(9) Uani 1 1 d . . .
H26A H -0.0736 0.6993 0.5848 0.047 Uiso 1 1 calc R . .
C27 C -0.1570(3) 0.72583(18) 0.65038(17) 0.0423(9) Uani 1 1 d . . .
H27A H -0.1911 0.6905 0.6549 0.051 Uiso 1 1 calc R . .
C28 C -0.1791(3) 0.7720(2) 0.68623(18) 0.0476(10) Uani 1 1 d . . .
H28A H -0.2281 0.7673 0.7142 0.057 Uiso 1 1 calc R . .
C29 C -0.1306(3) 0.82385(17) 0.68133(17) 0.0470(10) Uani 1 1 d . . .
H29A H -0.1453 0.8552 0.7053 0.056 Uiso 1 1 calc R . .
C30 C -0.0599(3) 0.82849(15) 0.64024(15) 0.0378(8) Uani 1 1 d . . .
C31 C 0.0014(4) 0.93115(16) 0.64978(16) 0.0493(10) Uani 1 1 d . . .
H31A H -0.0689 0.9441 0.6536 0.059 Uiso 1 1 calc R . .
H31B H 0.0346 0.9583 0.6241 0.059 Uiso 1 1 calc R . .
C32 C 0.0531(5) 0.9336(2) 0.7059(2) 0.0704(16) Uani 1 1 d . . .
H32A H 0.0531 0.9698 0.7241 0.085 Uiso 1 1 calc R . .
C33 C 0.0958(4) 0.8951(3) 0.7317(3) 0.0879(18) Uani 1 1 d U . .
H33A H 0.0985 0.8578 0.7158 0.105 Uiso 1 1 calc R . .
H33B H 0.1264 0.9024 0.7678 0.105 Uiso 1 1 calc R . .
C34 C 0.2472(3) 0.61040(14) 0.50325(15) 0.0339(8) Uani 1 1 d . . .
H34A H 0.2452 0.5691 0.4939 0.041 Uiso 1 1 calc R . .
H34B H 0.2848 0.6152 0.5397 0.041 Uiso 1 1 calc R . .
C35 C 0.2976(3) 0.64259(14) 0.45809(14) 0.0299(7) Uani 1 1 d . . .
C36 C 0.3359(3) 0.71045(15) 0.39981(15) 0.0363(8) Uani 1 1 d . . .
C37 C 0.3384(3) 0.75941(18) 0.36605(18) 0.0446(10) Uani 1 1 d . . .
H37A H 0.2925 0.7901 0.3705 0.053 Uiso 1 1 calc R . .
C38 C 0.4117(4) 0.7609(2) 0.3255(2) 0.0524(11) Uani 1 1 d . . .
H38A H 0.4159 0.7936 0.3019 0.063 Uiso 1 1 calc R . .
C39 C 0.4790(3) 0.7161(2) 0.31821(19) 0.0558(12) Uani 1 1 d . . .
H39A H 0.5275 0.7190 0.2897 0.067 Uiso 1 1 calc R . .
C40 C 0.4767(3) 0.66688(19) 0.35203(18) 0.0501(10) Uani 1 1 d . . .
H40A H 0.5228 0.6363 0.3475 0.060 Uiso 1 1 calc R . .
C41 C 0.4038(3) 0.66514(16) 0.39236(15) 0.0375(8) Uani 1 1 d . . .
C42 C 0.4336(3) 0.56931(17) 0.4409(2) 0.0516(11) Uani 1 1 d . . .
H42A H 0.4568 0.5537 0.4047 0.062 Uiso 1 1 calc R . .
H42B H 0.3885 0.5407 0.4579 0.062 Uiso 1 1 calc R . .
C43 C 0.5226(4) 0.5802(3) 0.4804(3) 0.086(2) Uani 1 1 d D . .
H43A H 0.5069 0.5978 0.5152 0.103 Uiso 1 1 calc R . .
C44 C 0.6083(6) 0.5703(3) 0.4750(3) 0.119(3) Uani 1 1 d DU . .
H44A H 0.6301 0.5526 0.4413 0.143 Uiso 1 1 calc R . .
H44B H 0.6558 0.5799 0.5043 0.143 Uiso 1 1 calc R . .
C45 C 0.1037(3) 0.61405(14) 0.56171(14) 0.0342(8) Uani 1 1 d . . .
H45A H 0.1244 0.5741 0.5700 0.041 Uiso 1 1 calc R . .
H45B H 0.0294 0.6156 0.5596 0.041 Uiso 1 1 calc R . .
C46 C 0.1433(3) 0.65323(14) 0.60762(14) 0.0312(7) Uani 1 1 d . . .
C47 C 0.2063(3) 0.72772(16) 0.64961(15) 0.0346(8) Uani 1 1 d . . .
C48 C 0.2514(3) 0.78033(17) 0.66376(17) 0.0434(9) Uani 1 1 d . . .
H48A H 0.2683 0.8075 0.6357 0.052 Uiso 1 1 calc R . .
C49 C 0.2698(4) 0.79050(19) 0.72082(18) 0.0534(11) Uani 1 1 d . . .
H49A H 0.3000 0.8257 0.7323 0.064 Uiso 1 1 calc R . .
C50 C 0.2451(4) 0.75027(19) 0.7622(2) 0.0567(13) Uani 1 1 d . . .
H50A H 0.2587 0.7591 0.8009 0.068 Uiso 1 1 calc R . .
C51 C 0.2026(3) 0.69919(19) 0.74855(16) 0.0480(10) Uani 1 1 d . . .
H51A H 0.1868 0.6719 0.7768 0.058 Uiso 1 1 calc R . .
C52 C 0.1830(3) 0.68841(16) 0.69130(15) 0.0381(8) Uani 1 1 d . . .
C53 C 0.1076(3) 0.58864(17) 0.68963(17) 0.0449(10) Uani 1 1 d . . .
H53A H 0.1612 0.5743 0.7160 0.054 Uiso 1 1 calc R . .
H53B H 0.0958 0.5591 0.6601 0.054 Uiso 1 1 calc R . .
C54 C 0.0129(4) 0.5966(2) 0.72167(19) 0.0562(11) Uani 1 1 d . . .
H54A H -0.0365 0.6214 0.7050 0.067 Uiso 1 1 calc R . .
C55 C -0.0084(5) 0.5738(3) 0.7687(3) 0.0917(19) Uani 1 1 d . . .
H55A H 0.0383 0.5487 0.7872 0.110 Uiso 1 1 calc R . .
H55B H -0.0708 0.5818 0.7853 0.110 Uiso 1 1 calc R . .
C56 C 0.0791(3) 0.60888(14) 0.46103(14) 0.0313(7) Uani 1 1 d . . .
H56A H 0.1168 0.6077 0.4256 0.038 Uiso 1 1 calc R . .
H56B H 0.0584 0.5693 0.4703 0.038 Uiso 1 1 calc R . .
C57 C -0.0113(3) 0.64614(13) 0.45324(14) 0.0302(7) Uani 1 1 d . . .
C58 C -0.1084(3) 0.72020(14) 0.45558(14) 0.0310(7) Uani 1 1 d . . .
C59 C -0.1527(3) 0.77400(16) 0.46353(16) 0.0380(8) Uani 1 1 d . . .
H59A H -0.1175 0.8039 0.4829 0.046 Uiso 1 1 calc R . .
C60 C -0.2485(3) 0.78183(18) 0.44244(16) 0.0434(9) Uani 1 1 d . . .
H60A H -0.2798 0.8180 0.4469 0.052 Uiso 1 1 calc R . .
C61 C -0.3016(3) 0.73801(18) 0.41441(19) 0.0449(10) Uani 1 1 d . . .
H61A H -0.3685 0.7450 0.4010 0.054 Uiso 1 1 calc R . .
C62 C -0.2592(3) 0.68485(16) 0.40579(16) 0.0403(9) Uani 1 1 d . . .
H62A H -0.2949 0.6551 0.3865 0.048 Uiso 1 1 calc R . .
C63 C -0.1614(3) 0.67723(14) 0.42682(14) 0.0339(8) Uani 1 1 d . . .
C64 C -0.1185(3) 0.57567(15) 0.39675(16) 0.0400(9) Uani 1 1 d . . .
H64A H -0.1879 0.5634 0.4044 0.048 Uiso 1 1 calc R . .
H64B H -0.0719 0.5459 0.4118 0.048 Uiso 1 1 calc R . .
C65 C -0.1069(4) 0.58113(17) 0.33432(18) 0.0502(11) Uani 1 1 d . . .
H65A H -0.0499 0.6013 0.3215 0.060 Uiso 1 1 calc R . .
C66 C -0.1692(4) 0.56026(18) 0.29652(18) 0.0593(13) Uani 1 1 d . . .
H66A H -0.2269 0.5399 0.3079 0.071 Uiso 1 1 calc R . .
H66B H -0.1571 0.5653 0.2575 0.071 Uiso 1 1 calc R . .
Cl1 Cl -0.14959(8) 0.54175(4) 0.57706(4) 0.0449(2) Uani 1 1 d . . .
Cl2 Cl 0.20301(8) 1.04984(4) 0.46194(6) 0.0550(3) Uani 1 1 d . . .
Cl3 Cl 0.11391(8) 0.05723(5) 0.84655(4) 0.0499(3) Uani 1 1 d . . .
C67 C -0.2844(9) 0.4606(3) 0.7318(5) 0.198(6) Uani 1 1 d . . .
H67A H -0.3568 0.4536 0.7332 0.298 Uiso 1 1 calc R . .
H67B H -0.2729 0.4992 0.7168 0.298 Uiso 1 1 calc R . .
H67C H -0.2540 0.4576 0.7699 0.298 Uiso 1 1 calc R . .
C68 C -0.2414(5) 0.4206(3) 0.6970(3) 0.087(2) Uani 1 1 d U . .
H68A H -0.2558 0.3820 0.7120 0.105 Uiso 1 1 calc R . .
H68B H -0.2747 0.4234 0.6590 0.105 Uiso 1 1 calc R . .
C69 C 0.5550(5) 0.9252(3) 0.6602(3) 0.105(2) Uani 1 1 d U . .
H69A H 0.5886 0.9515 0.6346 0.158 Uiso 1 1 calc R . .
H69B H 0.5864 0.8873 0.6584 0.158 Uiso 1 1 calc R . .
H69C H 0.5613 0.9400 0.6990 0.158 Uiso 1 1 calc R . .
C70 C 0.4483(6) 0.9207(3) 0.6433(3) 0.0813(18) Uani 1 1 d . . .
C71 C 0.1659(5) 0.8903(3) 0.2079(3) 0.0938(19) Uani 1 1 d U . .
H71A H 0.2148 0.9101 0.1848 0.141 Uiso 1 1 calc R . .
H71B H 0.1010 0.9101 0.2047 0.141 Uiso 1 1 calc R . .
H71C H 0.1579 0.8507 0.1946 0.141 Uiso 1 1 calc R . .
C72 C 0.2015(4) 0.8901(3) 0.2672(3) 0.0790(17) Uani 1 1 d . . .
O1 O -0.1223(4) 0.53227(15) 0.52123(16) 0.0851(13) Uani 1 1 d . . .
O2 O -0.2377(3) 0.51188(19) 0.58829(19) 0.0888(13) Uani 1 1 d . . .
O3 O -0.1577(3) 0.60096(14) 0.5863(2) 0.0963(14) Uani 1 1 d . . .
O4 O -0.0690(3) 0.51727(15) 0.61248(16) 0.0777(10) Uani 1 1 d . . .
O5 O 0.1893(3) 1.10834(14) 0.4693(3) 0.1148(18) Uani 1 1 d . . .
O6 O 0.2801(3) 1.02991(17) 0.4988(2) 0.1175(18) Uani 1 1 d . . .
O7 O 0.2256(5) 1.0357(4) 0.4082(2) 0.174(3) Uani 1 1 d . . .
O8 O 0.1114(3) 1.02313(17) 0.4730(2) 0.0995(15) Uani 1 1 d . . .
O9 O 0.0406(4) 0.0173(3) 0.8444(2) 0.164(3) Uani 1 1 d . . .
O10 O 0.0844(5) 0.1095(3) 0.8710(3) 0.162(3) Uani 1 1 d . . .
O11 O 0.1412(3) 0.06918(18) 0.79026(14) 0.0855(12) Uani 1 1 d . . .
O12 O 0.1994(3) 0.03805(16) 0.87862(14) 0.0717(10) Uani 1 1 d . . .
O13 O -0.1400(4) 0.4254(2) 0.6910(3) 0.152(2) Uani 1 1 d . . .
H13A H -0.1282 0.4521 0.6683 0.228 Uiso 1 1 calc R . .

loop_
_atom_site_aniso_label
_atom_site_aniso_U_11
_atom_site_aniso_U_22
_atom_site_aniso_U_33
_atom_site_aniso_U_23
_atom_site_aniso_U_13
_atom_site_aniso_U_12
Eu1 0.02984(11) 0.01970(10) 0.03175(11) -0.00016(6) -0.00111(7) 0.00032(6)
N1 0.0357(17) 0.0197(13) 0.0405(16) 0.0002(11) -0.0024(14) -0.0008(11)
N2 0.0348(16) 0.0275(14) 0.0391(16) -0.0004(12) -0.0021(13) -0.0005(12)
N3 0.0338(17) 0.0352(16) 0.0499(18) -0.0034(14) 0.0069(15) -0.0041(13)
N4 0.0390(17) 0.0243(14) 0.0402(16) 0.0014(12) -0.0030(14) -0.0006(12)
N5 0.0385(17) 0.0323(15) 0.0398(16) 0.0102(13) -0.0050(14) 0.0051(13)
N6 0.0303(15) 0.0213(13) 0.0425(16) -0.0022(12) -0.0004(13) -0.0024(11)
N7 0.0451(18) 0.0277(15) 0.0405(16) -0.0080(13) -0.0013(14) 0.0003(13)
N8 0.0310(15) 0.0227(14) 0.0291(14) -0.0004(11) -0.0037(12) 0.0013(11)
N9 0.0354(16) 0.0297(14) 0.0319(15) -0.0004(11) 0.0005(13) 0.0035(12)
N10 0.0298(16) 0.0350(16) 0.0442(17) -0.0053(13) -0.0022(14) 0.0024(13)
N11 0.0358(16) 0.0269(14) 0.0314(14) -0.0006(11) 0.0011(13) 0.0023(12)
N12 0.0403(17) 0.0327(15) 0.0323(15) 0.0002(12) 0.0027(13) 0.0025(13)
N13 0.0329(16) 0.0241(13) 0.0371(15) -0.0019(12) -0.0013(13) 0.0028(12)
N14 0.0394(17) 0.0261(14) 0.0309(15) -0.0013(11) -0.0022(13) -0.0047(12)
N15 0.101(5) 0.116(5) 0.096(4) -0.024(4) 0.014(4) -0.016(4)
N16 0.079(4) 0.104(4) 0.120(5) 0.039(4) -0.009(4) -0.022(3)
C1 0.039(2) 0.0297(18) 0.049(2) 0.0055(16) -0.0026(18) -0.0083(16)
C2 0.0282(17) 0.0369(19) 0.0358(19) -0.0054(15) 0.0011(15) -0.0045(15)
C3 0.034(2) 0.038(2) 0.0372(19) -0.0070(16) 0.0046(16) 0.0025(16)
C4 0.039(2) 0.045(2) 0.044(2) -0.0001(18) -0.0023(18) 0.0021(18)
C5 0.046(3) 0.060(3) 0.054(3) 0.007(2) -0.004(2) 0.009(2)
C6 0.029(2) 0.079(3) 0.065(3) -0.001(3) -0.005(2) 0.011(2)
C7 0.034(2) 0.067(3) 0.058(3) -0.009(2) 0.003(2) -0.006(2)
C8 0.033(2) 0.045(2) 0.041(2) -0.0055(17) 0.0015(17) -0.0007(17)
C9 0.047(2) 0.042(2) 0.061(3) -0.0024(19) 0.014(2) -0.0179(19)
C10 0.120(5) 0.048(3) 0.091(4) 0.006(3) 0.045(4) 0.001(3)
C11 0.092(5) 0.132(6) 0.071(4) 0.003(4) 0.012(3) 0.009(4)
C12 0.034(2) 0.0301(18) 0.046(2) 0.0058(15) -0.0042(17) 0.0033(15)
C13 0.0313(18) 0.0294(17) 0.042(2) 0.0058(15) -0.0019(16) 0.0008(14)
C14 0.0324(19) 0.0345(18) 0.040(2) 0.0058(16) -0.0043(16) -0.0034(16)
C15 0.051(2) 0.035(2) 0.038(2) -0.0012(16) -0.0009(18) -0.0004(18)
C16 0.060(3) 0.047(2) 0.044(2) -0.0046(19) 0.002(2) -0.003(2)
C17 0.054(3) 0.060(3) 0.034(2) 0.0022(17) -0.009(2) -0.008(2)
C18 0.046(2) 0.053(2) 0.039(2) 0.0094(18) -0.0071(19) 0.0003(19)
C19 0.0309(19) 0.0368(19) 0.043(2) 0.0070(16) -0.0028(16) -0.0022(15)
C20 0.053(3) 0.0346(19) 0.049(2) 0.0147(17) -0.001(2) 0.0085(18)
C21 0.062(3) 0.060(3) 0.057(3) 0.013(2) 0.005(2) 0.020(2)
C22 0.058(3) 0.087(4) 0.089(4) 0.010(3) 0.005(3) 0.021(3)
C23 0.041(2) 0.0232(16) 0.042(2) -0.0067(14) -0.0015(17) -0.0033(15)
C24 0.0313(18) 0.0288(17) 0.0395(19) -0.0043(14) -0.0082(16) 0.0019(14)
C25 0.0324(19) 0.0310(17) 0.0315(17) -0.0021(14) -0.0018(15) 0.0027(15)
C26 0.040(2) 0.0303(17) 0.048(2) -0.0043(17) 0.0006(18) -0.0036(17)
C27 0.040(2) 0.040(2) 0.047(2) -0.0003(18) 0.0046(18) -0.0005(18)
C28 0.046(2) 0.051(2) 0.046(2) 0.000(2) 0.006(2) -0.002(2)
C29 0.054(3) 0.044(2) 0.043(2) -0.0140(18) 0.008(2) 0.0010(19)
C30 0.044(2) 0.0323(18) 0.0369(19) -0.0048(15) -0.0032(17) -0.0016(16)
C31 0.072(3) 0.0331(19) 0.043(2) -0.0133(17) 0.004(2) -0.004(2)
C32 0.099(4) 0.045(3) 0.066(3) -0.003(2) -0.008(3) -0.029(3)
C33 0.075(4) 0.113(5) 0.076(4) -0.009(4) 0.001(3) -0.016(4)
C34 0.040(2) 0.0225(16) 0.0387(19) 0.0001(14) -0.0026(16) 0.0048(14)
C35 0.0282(17) 0.0274(16) 0.0336(18) -0.0064(13) -0.0048(15) 0.0025(14)
C36 0.035(2) 0.0364(19) 0.0369(19) -0.0012(15) -0.0052(16) -0.0023(16)
C37 0.044(2) 0.047(2) 0.043(2) 0.0036(17) 0.0008(19) -0.0054(18)
C38 0.047(3) 0.062(3) 0.047(2) 0.010(2) -0.002(2) -0.012(2)
C39 0.040(2) 0.074(3) 0.053(3) -0.006(2) 0.013(2) -0.015(2)
C40 0.034(2) 0.057(3) 0.059(3) -0.012(2) 0.0047(19) -0.0053(19)
C41 0.0287(18) 0.045(2) 0.039(2) -0.0091(16) -0.0040(16) -0.0012(16)
C42 0.034(2) 0.034(2) 0.086(3) -0.003(2) 0.005(2) 0.0091(17)
C43 0.047(3) 0.091(4) 0.118(5) 0.043(4) -0.017(3) 0.028(3)
C44 0.102(6) 0.136(6) 0.117(6) 0.028(5) -0.024(5) -0.011(5)
C45 0.040(2) 0.0254(16) 0.0367(19) 0.0029(14) 0.0010(16) 0.0018(15)
C46 0.0320(18) 0.0291(17) 0.0323(18) -0.0002(13) -0.0005(15) 0.0028(14)
C47 0.040(2) 0.0307(17) 0.0334(18) -0.0055(15) 0.0013(16) 0.0084(16)
C48 0.047(2) 0.036(2) 0.047(2) -0.0102(17) -0.0003(19) 0.0024(18)
C49 0.062(3) 0.046(2) 0.052(3) -0.023(2) -0.005(2) 0.002(2)
C50 0.061(3) 0.071(3) 0.038(2) -0.016(2) 0.003(2) 0.002(2)
C51 0.055(3) 0.055(3) 0.034(2) -0.0052(18) 0.0068(19) 0.008(2)
C52 0.037(2) 0.046(2) 0.0317(18) -0.0043(16) 0.0048(16) 0.0098(17)
C53 0.057(3) 0.041(2) 0.037(2) 0.0086(16) 0.0076(19) 0.0007(19)
C54 0.054(3) 0.069(3) 0.046(2) 0.013(2) 0.006(2) -0.004(2)
C55 0.090(4) 0.097(4) 0.091(4) 0.006(3) 0.046(4) 0.001(4)
C56 0.039(2) 0.0234(15) 0.0310(17) -0.0026(13) -0.0044(15) -0.0016(14)
C57 0.0378(19) 0.0226(15) 0.0302(17) 0.0002(13) -0.0012(15) -0.0027(14)
C58 0.0347(19) 0.0254(17) 0.0325(17) 0.0005(14) -0.0046(15) -0.0010(14)
C59 0.039(2) 0.0316(18) 0.043(2) -0.0058(16) -0.0019(17) 0.0029(16)
C60 0.039(2) 0.045(2) 0.046(2) -0.0014(18) -0.0036(18) 0.0086(18)
C61 0.029(2) 0.055(2) 0.051(2) 0.0004(19) -0.0078(18) -0.0014(18)
C62 0.040(2) 0.041(2) 0.039(2) -0.0022(16) -0.0064(17) -0.0061(17)
C63 0.041(2) 0.0304(17) 0.0307(17) 0.0075(14) 0.0010(16) -0.0019(15)
C64 0.045(2) 0.0288(18) 0.045(2) -0.0021(16) -0.0088(18) -0.0087(16)
C65 0.063(3) 0.040(2) 0.049(2) -0.0103(18) 0.001(2) -0.011(2)
C66 0.089(4) 0.048(2) 0.041(2) 0.0011(19) -0.006(2) 0.002(2)
Cl1 0.0507(6) 0.0326(5) 0.0519(6) -0.0079(4) 0.0090(5) -0.0115(4)
Cl2 0.0452(6) 0.0350(5) 0.0844(8) -0.0086(5) -0.0031(6) 0.0012(4)
Cl3 0.0486(6) 0.0557(6) 0.0452(5) 0.0002(5) -0.0007(5) -0.0023(5)
C67 0.257(13) 0.081(5) 0.268(13) 0.017(7) 0.182(11) 0.014(7)
C68 0.089(4) 0.103(5) 0.070(4) 0.011(3) 0.004(3) -0.044(4)
C69 0.094(5) 0.129(6) 0.092(5) -0.015(4) -0.003(4) 0.002(4)
C70 0.102(5) 0.080(4) 0.063(4) -0.003(3) 0.007(4) -0.009(4)
C71 0.078(4) 0.102(5) 0.103(5) -0.007(4) 0.026(4) -0.003(4)
C72 0.053(3) 0.070(4) 0.114(5) 0.026(4) 0.006(4) 0.000(3)
O1 0.147(4) 0.052(2) 0.057(2) 0.0081(17) 0.024(2) 0.013(2)
O2 0.052(2) 0.094(3) 0.121(3) 0.014(2) 0.010(2) -0.032(2)
O3 0.087(3) 0.0411(19) 0.161(4) -0.035(2) 0.009(3) 0.0006(19)
O4 0.067(2) 0.079(2) 0.085(2) -0.006(2) -0.022(2) 0.001(2)
O5 0.092(3) 0.0345(18) 0.216(5) -0.008(3) -0.019(3) 0.0011(19)
O6 0.095(3) 0.076(3) 0.176(5) -0.026(3) -0.073(3) 0.023(2)
O7 0.135(5) 0.301(9) 0.089(4) -0.052(5) 0.018(3) 0.067(5)
O8 0.076(3) 0.062(2) 0.159(4) 0.023(3) -0.018(3) -0.023(2)
O9 0.139(5) 0.214(6) 0.137(4) 0.068(4) -0.042(4) -0.134(5)
O10 0.183(6) 0.150(5) 0.149(5) -0.072(4) -0.037(4) 0.100(5)
O11 0.089(3) 0.112(3) 0.056(2) 0.026(2) -0.005(2) -0.010(2)
O12 0.071(2) 0.088(2) 0.0553(19) 0.0066(18) -0.0117(17) 0.008(2)
O13 0.135(5) 0.108(4) 0.217(6) 0.068(4) 0.090(4) 0.026(3)

loop_
_atom_type_symbol
_atom_type_description
_atom_type_scat_dispersion_real
_atom_type_scat_dispersion_imag
_atom_type_scat_source
C C 0.0033 0.0016 'International Tables Vol C Tables 4.2.6.8 and 6.1.1.4'
H H 0.0000 0.0000 'International Tables Vol C Tables 4.2.6.8 and 6.1.1.4'
N N 0.0061 0.0033 'International Tables Vol C Tables 4.2.6.8 and 6.1.1.4'
O O 0.0106 0.0060 'International Tables Vol C Tables 4.2.6.8 and 6.1.1.4'
Cl Cl 0.1484 0.1585 'International Tables Vol C Tables 4.2.6.8 and 6.1.1.4'
Eu Eu -0.1578 3.6682 'International Tables Vol C Tables 4.2.6.8 and 6.1.1.4'

loop_
_geom_angle_atom_site_label_1
_geom_angle_atom_site_label_2
_geom_angle_atom_site_label_3
_geom_angle
_geom_angle_site_symmetry_1
_geom_angle_site_symmetry_3
_geom_angle_publ_flag
N13 Eu1 N11 100.80(9) . . ?
N13 Eu1 N6 82.50(9) . . ?
N11 Eu1 N6 74.65(9) . . ?
N13 Eu1 N2 174.76(9) . . ?
N11 Eu1 N2 83.80(9) . . ?
N6 Eu1 N2 101.24(9) . . ?
N13 Eu1 N9 100.88(9) . . ?
N11 Eu1 N9 101.36(9) . . ?
N6 Eu1 N9 175.28(9) . . ?
N2 Eu1 N9 75.60(9) . . ?
N13 Eu1 N4 73.98(9) . . ?
N11 Eu1 N4 173.59(10) . . ?
N6 Eu1 N4 100.69(9) . . ?
N2 Eu1 N4 101.58(9) . . ?
N9 Eu1 N4 83.48(9) . . ?
N13 Eu1 N8 63.34(8) . . ?
N11 Eu1 N8 62.78(8) . . ?
N6 Eu1 N8 116.43(8) . . ?
N2 Eu1 N8 117.40(8) . . ?
N9 Eu1 N8 62.92(9) . . ?
N4 Eu1 N8 116.75(8) . . ?
N13 Eu1 N1 116.03(8) . . ?
N11 Eu1 N1 117.05(8) . . ?
N6 Eu1 N1 62.81(9) . . ?
N2 Eu1 N1 63.28(9) . . ?
N9 Eu1 N1 117.87(9) . . ?
N4 Eu1 N1 63.32(9) . . ?
N8 Eu1 N1 179.17(9) . . ?
C12 N1 C1 109.8(3) . . ?
C12 N1 C23 108.2(3) . . ?
C1 N1 C23 109.5(3) . . ?
C12 N1 Eu1 109.3(2) . . ?
C1 N1 Eu1 109.3(2) . . ?
C23 N1 Eu1 110.7(2) . . ?
C2 N2 C3 105.3(3) . . ?
C2 N2 Eu1 119.2(2) . . ?
C3 N2 Eu1 134.1(2) . . ?
C2 N3 C8 106.4(3) . . ?
C2 N3 C9 129.1(3) . . ?
C8 N3 C9 124.5(3) . . ?
C13 N4 C14 105.0(3) . . ?
C13 N4 Eu1 118.6(2) . . ?
C14 N4 Eu1 134.4(2) . . ?
C13 N5 C19 107.1(3) . . ?
C13 N5 C20 126.1(3) . . ?
C19 N5 C20 126.6(3) . . ?
C24 N6 C25 105.5(3) . . ?
C24 N6 Eu1 120.1(2) . . ?
C25 N6 Eu1 132.8(2) . . ?
C24 N7 C30 107.3(3) . . ?
C24 N7 C31 128.1(3) . . ?
C30 N7 C31 124.6(3) . . ?
C45 N8 C34 109.4(3) . . ?
C45 N8 C56 108.3(3) . . ?
C34 N8 C56 109.6(3) . . ?
C45 N8 Eu1 110.69(19) . . ?
C34 N8 Eu1 109.46(19) . . ?
C56 N8 Eu1 109.46(18) . . ?
C35 N9 C36 105.4(3) . . ?
C35 N9 Eu1 119.0(2) . . ?
C36 N9 Eu1 134.0(2) . . ?
C35 N10 C41 106.8(3) . . ?
C35 N10 C42 127.3(3) . . ?
C41 N10 C42 125.8(3) . . ?
C46 N11 C47 104.6(3) . . ?
C46 N11 Eu1 119.3(2) . . ?
C47 N11 Eu1 133.2(2) . . ?
C46 N12 C52 106.9(3) . . ?
C46 N12 C53 127.7(3) . . ?
C52 N12 C53 125.4(3) . . ?
C57 N13 C58 104.5(3) . . ?
C57 N13 Eu1 119.6(2) . . ?
C58 N13 Eu1 133.1(2) . . ?
C57 N14 C63 107.0(3) . . ?
C57 N14 C64 127.4(3) . . ?
C63 N14 C64 125.5(3) . . ?
N1 C1 C2 108.7(3) . . ?
N1 C1 H1A 110.0 . . ?
C2 C1 H1A 110.0 . . ?
N1 C1 H1B 110.0 . . ?
C2 C1 H1B 110.0 . . ?
H1A C1 H1B 108.3 . . ?
N2 C2 N3 113.3(3) . . ?
N2 C2 C1 123.0(3) . . ?
N3 C2 C1 123.7(3) . . ?
C8 C3 N2 109.0(3) . . ?
C8 C3 C4 119.9(4) . . ?
N2 C3 C4 131.0(4) . . ?
C5 C4 C3 117.7(4) . . ?
C5 C4 H4A 121.2 . . ?
C3 C4 H4A 121.2 . . ?
C4 C5 C6 121.7(4) . . ?
C4 C5 H5A 119.2 . . ?
C6 C5 H5A 119.1 . . ?
C7 C6 C5 121.7(4) . . ?
C7 C6 H6A 119.2 . . ?
C5 C6 H6A 119.2 . . ?
C6 C7 C8 116.1(4) . . ?
C6 C7 H7A 122.0 . . ?
C8 C7 H7A 122.0 . . ?
C3 C8 C7 123.0(4) . . ?
C3 C8 N3 105.9(3) . . ?
C7 C8 N3 131.1(4) . . ?
C10 C9 N3 113.4(4) . . ?
C10 C9 H9A 108.9 . . ?
N3 C9 H9A 108.9 . . ?
C10 C9 H9B 108.9 . . ?
N3 C9 H9B 108.9 . . ?
H9A C9 H9B 107.7 . . ?
C11 C10 C9 127.6(6) . . ?
C11 C10 H10A 116.2 . . ?
C9 C10 H10A 116.2 . . ?
C10 C11 H11A 120.0 . . ?
C10 C11 H11B 120.0 . . ?
H11A C11 H11B 120.0 . . ?
N1 C12 C13 109.4(3) . . ?
N1 C12 H12A 109.8 . . ?
C13 C12 H12A 109.8 . . ?
N1 C12 H12B 109.8 . . ?
C13 C12 H12B 109.8 . . ?
H12A C12 H12B 108.2 . . ?
N4 C13 N5 113.2(3) . . ?
N4 C13 C12 123.1(3) . . ?
N5 C13 C12 123.7(3) . . ?
N4 C14 C15 130.9(3) . . ?
N4 C14 C19 109.2(3) . . ?
C15 C14 C19 119.9(3) . . ?
C16 C15 C14 117.8(4) . . ?
C16 C15 H15A 121.1 . . ?
C14 C15 H15A 121.1 . . ?
C15 C16 C17 122.0(4) . . ?
C15 C16 H16A 119.0 . . ?
C17 C16 H16A 119.0 . . ?
C18 C17 C16 121.0(4) . . ?
C18 C17 H17A 119.5 . . ?
C16 C17 H17A 119.5 . . ?
C17 C18 C19 116.6(4) . . ?
C17 C18 H18A 121.7 . . ?
C19 C18 H18A 121.7 . . ?
N5 C19 C18 131.8(3) . . ?
N5 C19 C14 105.5(3) . . ?
C18 C19 C14 122.6(4) . . ?
N5 C20 C21 113.9(3) . . ?
N5 C20 H20A 108.8 . . ?
C21 C20 H20A 108.8 . . ?
N5 C20 H20B 108.8 . . ?
C21 C20 H20B 108.8 . . ?
H20A C20 H20B 107.7 . . ?
C22 C21 C20 124.7(5) . . ?
C22 C21 H21A 117.6 . . ?
C20 C21 H21A 117.6 . . ?
C21 C22 H22A 120.0 . . ?
C21 C22 H22B 120.0 . . ?
H22A C22 H22B 120.0 . . ?
N1 C23 C24 108.0(3) . . ?
N1 C23 H23A 110.1 . . ?
C24 C23 H23A 110.1 . . ?
N1 C23 H23B 110.1 . . ?
C24 C23 H23B 110.1 . . ?
H23A C23 H23B 108.4 . . ?
N6 C24 N7 112.9(3) . . ?
N6 C24 C23 122.7(3) . . ?
N7 C24 C23 124.3(3) . . ?
N6 C25 C26 131.7(3) . . ?
N6 C25 C30 109.1(3) . . ?
C26 C25 C30 119.2(3) . . ?
C27 C26 C25 118.2(4) . . ?
C27 C26 H26A 120.9 . . ?
C25 C26 H26A 120.9 . . ?
C26 C27 C28 121.7(4) . . ?
C26 C27 H27A 119.2 . . ?
C28 C27 H27A 119.2 . . ?
C29 C28 C27 120.9(4) . . ?
C29 C28 H28A 119.5 . . ?
C27 C28 H28A 119.5 . . ?
C28 C29 C30 117.4(4) . . ?
C28 C29 H29A 121.3 . . ?
C30 C29 H29A 121.3 . . ?
C29 C30 N7 132.2(3) . . ?
C29 C30 C25 122.6(3) . . ?
N7 C30 C25 105.2(3) . . ?
N7 C31 C32 114.0(4) . . ?
N7 C31 H31A 108.7 . . ?
C32 C31 H31A 108.7 . . ?
N7 C31 H31B 108.7 . . ?
C32 C31 H31B 108.7 . . ?
H31A C31 H31B 107.6 . . ?
C33 C32 C31 128.3(5) . . ?
C33 C32 H32A 115.8 . . ?
C31 C32 H32A 115.8 . . ?
C32 C33 H33A 120.0 . . ?
C32 C33 H33B 120.0 . . ?
H33A C33 H33B 120.0 . . ?
N8 C34 C35 108.6(3) . . ?
N8 C34 H34A 110.0 . . ?
C35 C34 H34A 110.0 . . ?
N8 C34 H34B 110.0 . . ?
C35 C34 H34B 110.0 . . ?
H34A C34 H34B 108.3 . . ?
N9 C35 N10 113.3(3) . . ?
N9 C35 C34 122.5(3) . . ?
N10 C35 C34 124.1(3) . . ?
C37 C36 C41 121.1(4) . . ?
C37 C36 N9 130.7(4) . . ?
C41 C36 N9 108.1(3) . . ?
C38 C37 C36 116.4(4) . . ?
C38 C37 H37A 121.8 . . ?
C36 C37 H37A 121.8 . . ?
C39 C38 C37 122.4(4) . . ?
C39 C38 H38A 118.8 . . ?
C37 C38 H38A 118.8 . . ?
C38 C39 C40 121.3(4) . . ?
C38 C39 H39A 119.4 . . ?
C40 C39 H39A 119.4 . . ?
C41 C40 C39 116.5(4) . . ?
C41 C40 H40A 121.7 . . ?
C39 C40 H40A 121.7 . . ?
N10 C41 C40 131.4(4) . . ?
N10 C41 C36 106.4(3) . . ?
C40 C41 C36 122.2(4) . . ?
N10 C42 C43 109.7(4) . . ?
N10 C42 H42A 109.7 . . ?
C43 C42 H42A 109.7 . . ?
N10 C42 H42B 109.7 . . ?
C43 C42 H42B 109.7 . . ?
H42A C42 H42B 108.2 . . ?
C44 C43 C42 130.3(8) . . ?
C44 C43 H43A 114.9 . . ?
C42 C43 H43A 114.8 . . ?
C43 C44 H44A 120.0 . . ?
C43 C44 H44B 120.0 . . ?
H44A C44 H44B 120.0 . . ?
N8 C45 C46 108.5(3) . . ?
N8 C45 H45A 110.0 . . ?
C46 C45 H45A 110.0 . . ?
N8 C45 H45B 110.0 . . ?
C46 C45 H45B 110.0 . . ?
H45A C45 H45B 108.4 . . ?
N11 C46 N12 113.5(3) . . ?
N11 C46 C45 122.1(3) . . ?
N12 C46 C45 124.4(3) . . ?
C52 C47 N11 109.2(3) . . ?
C52 C47 C48 120.8(3) . . ?
N11 C47 C48 130.0(3) . . ?
C49 C48 C47 116.3(4) . . ?
C49 C48 H48A 121.8 . . ?
C47 C48 H48A 121.8 . . ?
C48 C49 C50 121.8(4) . . ?
C48 C49 H49A 119.1 . . ?
C50 C49 H49A 119.1 . . ?
C51 C50 C49 121.9(4) . . ?
C51 C50 H50A 119.0 . . ?
C49 C50 H50A 119.0 . . ?
C50 C51 C52 117.0(4) . . ?
C50 C51 H51A 121.5 . . ?
C52 C51 H51A 121.5 . . ?
C47 C52 N12 105.8(3) . . ?
C47 C52 C51 122.1(4) . . ?
N12 C52 C51 132.1(4) . . ?
N12 C53 C54 113.3(3) . . ?
N12 C53 H53A 108.9 . . ?
C54 C53 H53A 108.9 . . ?
N12 C53 H53B 108.9 . . ?
C54 C53 H53B 108.9 . . ?
H53A C53 H53B 107.7 . . ?
C55 C54 C53 127.0(5) . . ?
C55 C54 H54A 116.5 . . ?
C53 C54 H54A 116.5 . . ?
C54 C55 H55A 120.0 . . ?
C54 C55 H55B 120.0 . . ?
H55A C55 H55B 120.0 . . ?
C57 C56 N8 108.9(3) . . ?
C57 C56 H56A 109.9 . . ?
N8 C56 H56A 109.9 . . ?
C57 C56 H56B 109.9 . . ?
N8 C56 H56B 109.9 . . ?
H56A C56 H56B 108.3 . . ?
N13 C57 N14 113.2(3) . . ?
N13 C57 C56 122.0(3) . . ?
N14 C57 C56 124.8(3) . . ?
C63 C58 N13 109.5(3) . . ?
C63 C58 C59 120.2(3) . . ?
N13 C58 C59 130.4(3) . . ?
C60 C59 C58 117.5(4) . . ?
C60 C59 H59A 121.2 . . ?
C58 C59 H59A 121.2 . . ?
C59 C60 C61 121.8(4) . . ?
C59 C60 H60A 119.1 . . ?
C61 C60 H60A 119.1 . . ?
C62 C61 C60 121.6(4) . . ?
C62 C61 H61A 119.2 . . ?
C60 C61 H61A 119.2 . . ?
C61 C62 C63 116.4(3) . . ?
C61 C62 H62A 121.8 . . ?
C63 C62 H62A 121.8 . . ?
N14 C63 C58 105.8(3) . . ?
N14 C63 C62 131.7(3) . . ?
C58 C63 C62 122.5(3) . . ?
N14 C64 C65 111.4(3) . . ?
N14 C64 H64A 109.3 . . ?
C65 C64 H64A 109.3 . . ?
N14 C64 H64B 109.3 . . ?
C65 C64 H64B 109.3 . . ?
H64A C64 H64B 108.0 . . ?
C66 C65 C64 124.4(4) . . ?
C66 C65 H65A 117.8 . . ?
C64 C65 H65A 117.8 . . ?
C65 C66 H66A 120.0 . . ?
C65 C66 H66B 120.0 . . ?
H66A C66 H66B 120.0 . . ?
O2 Cl1 O1 110.2(3) . . ?
O2 Cl1 O3 113.1(3) . . ?
O1 Cl1 O3 109.1(3) . . ?
O2 Cl1 O4 107.6(2) . . ?
O1 Cl1 O4 105.8(3) . . ?
O3 Cl1 O4 110.8(2) . . ?
O7 Cl2 O5 113.0(5) . . ?
O7 Cl2 O8 106.7(4) . . ?
O5 Cl2 O8 107.1(3) . . ?
O7 Cl2 O6 108.8(4) . . ?
O5 Cl2 O6 110.1(3) . . ?
O8 Cl2 O6 111.1(3) . . ?
O9 Cl3 O10 113.7(5) . . ?
O9 Cl3 O11 107.9(3) . . ?
O10 Cl3 O11 107.3(4) . . ?
O9 Cl3 O12 111.6(3) . . ?
O10 Cl3 O12 106.4(3) . . ?
O11 Cl3 O12 109.7(2) . . ?
C68 C67 H67A 109.5 . . ?
C68 C67 H67B 109.5 . . ?
H67A C67 H67B 109.5 . . ?
C68 C67 H67C 109.5 . . ?
H67A C67 H67C 109.5 . . ?
H67B C67 H67C 109.5 . . ?
O13 C68 C67 115.9(7) . . ?
O13 C68 H68A 108.3 . . ?
C67 C68 H68A 108.3 . . ?
O13 C68 H68B 108.3 . . ?
C67 C68 H68B 108.3 . . ?
H68A C68 H68B 107.4 . . ?
C70 C69 H69A 109.5 . . ?
C70 C69 H69B 109.5 . . ?
H69A C69 H69B 109.5 . . ?
C70 C69 H69C 109.5 . . ?
H69A C69 H69C 109.5 . . ?
H69B C69 H69C 109.5 . . ?
N15 C70 C69 177.5(8) . . ?
C72 C71 H71A 109.5 . . ?
C72 C71 H71B 109.5 . . ?
H71A C71 H71B 109.5 . . ?
C72 C71 H71C 109.5 . . ?
H71A C71 H71C 109.5 . . ?
H71B C71 H71C 109.5 . . ?
N16 C72 C71 178.0(8) . . ?
C68 O13 H13A 109.5 . . ?

loop_
_geom_bond_atom_site_label_1
_geom_bond_atom_site_label_2
_geom_bond_distance
_geom_bond_site_symmetry_2
_geom_bond_publ_flag
Eu1 N13 2.486(3) . ?
Eu1 N11 2.504(3) . ?
Eu1 N6 2.505(3) . ?
Eu1 N2 2.505(3) . ?
Eu1 N9 2.511(3) . ?
Eu1 N4 2.518(3) . ?
Eu1 N8 2.701(3) . ?
Eu1 N1 2.720(3) . ?
N1 C12 1.477(4) . ?
N1 C1 1.479(5) . ?
N1 C23 1.483(4) . ?
N2 C2 1.326(4) . ?
N2 C3 1.398(5) . ?
N3 C2 1.349(4) . ?
N3 C8 1.402(5) . ?
N3 C9 1.464(5) . ?
N4 C13 1.323(4) . ?
N4 C14 1.393(5) . ?
N5 C13 1.347(4) . ?
N5 C19 1.383(5) . ?
N5 C20 1.474(4) . ?
N6 C24 1.328(4) . ?
N6 C25 1.392(5) . ?
N7 C24 1.350(5) . ?
N7 C30 1.393(5) . ?
N7 C31 1.474(4) . ?
N8 C45 1.464(4) . ?
N8 C34 1.471(4) . ?
N8 C56 1.492(4) . ?
N9 C35 1.317(4) . ?
N9 C36 1.410(5) . ?
N10 C35 1.356(4) . ?
N10 C41 1.383(5) . ?
N10 C42 1.469(5) . ?
N11 C46 1.326(4) . ?
N11 C47 1.401(4) . ?
N12 C46 1.337(4) . ?
N12 C52 1.390(5) . ?
N12 C53 1.463(5) . ?
N13 C57 1.332(4) . ?
N13 C58 1.400(4) . ?
N14 C57 1.347(4) . ?
N14 C63 1.387(4) . ?
N14 C64 1.475(4) . ?
N15 C70 1.115(8) . ?
N16 C72 1.094(8) . ?
C1 C2 1.486(5) . ?
C1 H1A 0.9900 . ?
C1 H1B 0.9900 . ?
C3 C8 1.394(5) . ?
C3 C4 1.402(6) . ?
C4 C5 1.362(6) . ?
C4 H4A 0.9500 . ?
C5 C6 1.418(7) . ?
C5 H5A 0.9500 . ?
C6 C7 1.371(7) . ?
C6 H6A 0.9500 . ?
C7 C8 1.397(5) . ?
C7 H7A 0.9500 . ?
C9 C10 1.454(7) . ?
C9 H9A 0.9900 . ?
C9 H9B 0.9900 . ?
C10 C11 1.264(8) . ?
C10 H10A 0.9500 . ?
C11 H11A 0.9500 . ?
C11 H11B 0.9500 . ?
C12 C13 1.489(5) . ?
C12 H12A 0.9900 . ?
C12 H12B 0.9900 . ?
C14 C15 1.397(5) . ?
C14 C19 1.399(5) . ?
C15 C16 1.361(5) . ?
C15 H15A 0.9500 . ?
C16 C17 1.409(6) . ?
C16 H16A 0.9500 . ?
C17 C18 1.382(6) . ?
C17 H17A 0.9500 . ?
C18 C19 1.389(5) . ?
C18 H18A 0.9500 . ?
C20 C21 1.503(6) . ?
C20 H20A 0.9900 . ?
C20 H20B 0.9900 . ?
C21 C22 1.287(6) . ?
C21 H21A 0.9500 . ?
C22 H22A 0.9500 . ?
C22 H22B 0.9500 . ?
C23 C24 1.495(5) . ?
C23 H23A 0.9900 . ?
C23 H23B 0.9900 . ?
C25 C26 1.398(5) . ?
C25 C30 1.412(5) . ?
C26 C27 1.375(5) . ?
C26 H26A 0.9500 . ?
C27 C28 1.408(6) . ?
C27 H27A 0.9500 . ?
C28 C29 1.378(6) . ?
C28 H28A 0.9500 . ?
C29 C30 1.378(5) . ?
C29 H29A 0.9500 . ?
C31 C32 1.476(6) . ?
C31 H31A 0.9900 . ?
C31 H31B 0.9900 . ?
C32 C33 1.217(8) . ?
C32 H32A 0.9500 . ?
C33 H33A 0.9500 . ?
C33 H33B 0.9500 . ?
C34 C35 1.484(5) . ?
C34 H34A 0.9900 . ?
C34 H34B 0.9900 . ?
C36 C37 1.395(5) . ?
C36 C41 1.406(5) . ?
C37 C38 1.390(6) . ?
C37 H37A 0.9500 . ?
C38 C39 1.391(7) . ?
C38 H38A 0.9500 . ?
C39 C40 1.401(6) . ?
C39 H39A 0.9500 . ?
C40 C41 1.383(5) . ?
C40 H40A 0.9500 . ?
C42 C43 1.506(7) . ?
C42 H42A 0.9900 . ?
C42 H42B 0.9900 . ?
C43 C44 1.176(8) . ?
C43 H43A 0.9500 . ?
C44 H44A 0.9500 . ?
C44 H44B 0.9500 . ?
C45 C46 1.502(5) . ?
C45 H45A 0.9900 . ?
C45 H45B 0.9900 . ?
C47 C52 1.389(5) . ?
C47 C48 1.402(6) . ?
C48 C49 1.384(6) . ?
C48 H48A 0.9500 . ?
C49 C50 1.402(7) . ?
C49 H49A 0.9500 . ?
C50 C51 1.354(6) . ?
C50 H50A 0.9500 . ?
C51 C52 1.393(5) . ?
C51 H51A 0.9500 . ?
C53 C54 1.504(6) . ?
C53 H53A 0.9900 . ?
C53 H53B 0.9900 . ?
C54 C55 1.273(7) . ?
C54 H54A 0.9500 . ?
C55 H55A 0.9500 . ?
C55 H55B 0.9500 . ?
C56 C57 1.492(5) . ?
C56 H56A 0.9900 . ?
C56 H56B 0.9900 . ?
C58 C63 1.391(5) . ?
C58 C59 1.402(5) . ?
C59 C60 1.366(5) . ?
C59 H59A 0.9500 . ?
C60 C61 1.398(6) . ?
C60 H60A 0.9500 . ?
C61 C62 1.381(6) . ?
C61 H61A 0.9500 . ?
C62 C63 1.390(5) . ?
C62 H62A 0.9500 . ?
C64 C65 1.495(6) . ?
C64 H64A 0.9900 . ?
C64 H64B 0.9900 . ?
C65 C66 1.295(6) . ?
C65 H65A 0.9500 . ?
C66 H66A 0.9500 . ?
C66 H66B 0.9500 . ?
Cl1 O2 1.398(3) . ?
Cl1 O1 1.398(4) . ?
Cl1 O3 1.404(3) . ?
Cl1 O4 1.457(4) . ?
Cl2 O7 1.355(5) . ?
Cl2 O5 1.389(3) . ?
Cl2 O8 1.402(4) . ?
Cl2 O6 1.404(4) . ?
Cl3 O9 1.350(4) . ?
Cl3 O10 1.411(5) . ?
Cl3 O11 1.419(4) . ?
Cl3 O12 1.420(3) . ?
C67 C68 1.381(10) . ?
C67 H67A 0.9800 . ?
C67 H67B 0.9800 . ?
C67 H67C 0.9800 . ?
C68 O13 1.367(8) . ?
C68 H68A 0.9900 . ?
C68 H68B 0.9900 . ?
C69 C70 1.468(10) . ?
C69 H69A 0.9800 . ?
C69 H69B 0.9800 . ?
C69 H69C 0.9800 . ?
C71 C72 1.465(9) . ?
C71 H71A 0.9800 . ?
C71 H71B 0.9800 . ?
C71 H71C 0.9800 . ?
O13 H13A 0.8400 . ?

loop_
_geom_torsion_atom_site_label_1
_geom_torsion_atom_site_label_2
_geom_torsion_atom_site_label_3
_geom_torsion_atom_site_label_4
_geom_torsion
_geom_torsion_site_symmetry_1
_geom_torsion_site_symmetry_2
_geom_torsion_site_symmetry_3
_geom_torsion_site_symmetry_4
_geom_torsion_publ_flag
N13 Eu1 N1 C12 -20.0(2) . . . . ?
N11 Eu1 N1 C12 -138.9(2) . . . . ?
N6 Eu1 N1 C12 -85.5(2) . . . . ?
N2 Eu1 N1 C12 154.2(2) . . . . ?
N9 Eu1 N1 C12 99.7(2) . . . . ?
N4 Eu1 N1 C12 33.9(2) . . . . ?
N8 Eu1 N1 C12 -61(6) . . . . ?
N13 Eu1 N1 C1 -140.2(2) . . . . ?
N11 Eu1 N1 C1 100.8(2) . . . . ?
N6 Eu1 N1 C1 154.2(2) . . . . ?
N2 Eu1 N1 C1 34.0(2) . . . . ?
N9 Eu1 N1 C1 -20.5(2) . . . . ?
N4 Eu1 N1 C1 -86.3(2) . . . . ?
N8 Eu1 N1 C1 178(100) . . . . ?
N13 Eu1 N1 C23 99.1(2) . . . . ?
N11 Eu1 N1 C23 -19.8(2) . . . . ?
N6 Eu1 N1 C23 33.6(2) . . . . ?
N2 Eu1 N1 C23 -86.7(2) . . . . ?
N9 Eu1 N1 C23 -141.2(2) . . . . ?
N4 Eu1 N1 C23 153.0(2) . . . . ?
N8 Eu1 N1 C23 58(6) . . . . ?
N13 Eu1 N2 C2 60.5(10) . . . . ?
N11 Eu1 N2 C2 -147.8(3) . . . . ?
N6 Eu1 N2 C2 -74.8(3) . . . . ?
N9 Eu1 N2 C2 108.8(3) . . . . ?
N4 Eu1 N2 C2 28.7(3) . . . . ?
N8 Eu1 N2 C2 157.3(2) . . . . ?
N1 Eu1 N2 C2 -23.3(2) . . . . ?
N13 Eu1 N2 C3 -104.2(9) . . . . ?
N11 Eu1 N2 C3 47.5(3) . . . . ?
N6 Eu1 N2 C3 120.5(3) . . . . ?
N9 Eu1 N2 C3 -55.9(3) . . . . ?
N4 Eu1 N2 C3 -136.0(3) . . . . ?
N8 Eu1 N2 C3 -7.4(3) . . . . ?
N1 Eu1 N2 C3 172.0(3) . . . . ?
N13 Eu1 N4 C13 106.1(3) . . . . ?
N11 Eu1 N4 C13 70.1(8) . . . . ?
N6 Eu1 N4 C13 27.2(3) . . . . ?
N2 Eu1 N4 C13 -76.7(3) . . . . ?
N9 Eu1 N4 C13 -150.5(3) . . . . ?
N8 Eu1 N4 C13 154.3(2) . . . . ?
N1 Eu1 N4 C13 -24.8(2) . . . . ?
N13 Eu1 N4 C14 -55.3(3) . . . . ?
N11 Eu1 N4 C14 -91.4(8) . . . . ?
N6 Eu1 N4 C14 -134.2(3) . . . . ?
N2 Eu1 N4 C14 121.8(3) . . . . ?
N9 Eu1 N4 C14 48.0(3) . . . . ?
N8 Eu1 N4 C14 -7.2(4) . . . . ?
N1 Eu1 N4 C14 173.7(4) . . . . ?
N13 Eu1 N6 C24 -148.1(3) . . . . ?
N11 Eu1 N6 C24 108.5(3) . . . . ?
N2 Eu1 N6 C24 28.2(3) . . . . ?
N9 Eu1 N6 C24 75.8(11) . . . . ?
N4 Eu1 N6 C24 -76.1(3) . . . . ?
N8 Eu1 N6 C24 156.7(2) . . . . ?
N1 Eu1 N6 C24 -23.7(2) . . . . ?
N13 Eu1 N6 C25 48.4(3) . . . . ?
N11 Eu1 N6 C25 -55.0(3) . . . . ?
N2 Eu1 N6 C25 -135.3(3) . . . . ?
N9 Eu1 N6 C25 -87.6(11) . . . . ?
N4 Eu1 N6 C25 120.5(3) . . . . ?
N8 Eu1 N6 C25 -6.7(3) . . . . ?
N1 Eu1 N6 C25 172.9(3) . . . . ?
N13 Eu1 N8 C45 -84.7(2) . . . . ?
N11 Eu1 N8 C45 34.9(2) . . . . ?
N6 Eu1 N8 C45 -19.1(2) . . . . ?
N2 Eu1 N8 C45 101.1(2) . . . . ?
N9 Eu1 N8 C45 155.7(2) . . . . ?
N4 Eu1 N8 C45 -137.9(2) . . . . ?
N1 Eu1 N8 C45 -43(6) . . . . ?
N13 Eu1 N8 C34 154.6(2) . . . . ?
N11 Eu1 N8 C34 -85.7(2) . . . . ?
N6 Eu1 N8 C34 -139.7(2) . . . . ?
N2 Eu1 N8 C34 -19.5(2) . . . . ?
N9 Eu1 N8 C34 35.0(2) . . . . ?
N4 Eu1 N8 C34 101.4(2) . . . . ?
N1 Eu1 N8 C34 -164(11) . . . . ?
N13 Eu1 N8 C56 34.5(2) . . . . ?
N11 Eu1 N8 C56 154.2(2) . . . . ?
N6 Eu1 N8 C56 100.2(2) . . . . ?
N2 Eu1 N8 C56 -139.6(2) . . . . ?
N9 Eu1 N8 C56 -85.1(2) . . . . ?
N4 Eu1 N8 C56 -18.7(2) . . . . ?
N1 Eu1 N8 C56 76(6) . . . . ?
N13 Eu1 N9 C35 -76.9(3) . . . . ?
N11 Eu1 N9 C35 26.6(3) . . . . ?
N6 Eu1 N9 C35 58.6(11) . . . . ?
N2 Eu1 N9 C35 107.0(3) . . . . ?
N4 Eu1 N9 C35 -149.2(3) . . . . ?
N8 Eu1 N9 C35 -24.6(2) . . . . ?
N1 Eu1 N9 C35 155.7(2) . . . . ?
N13 Eu1 N9 C36 119.7(3) . . . . ?
N11 Eu1 N9 C36 -136.8(3) . . . . ?
N6 Eu1 N9 C36 -104.7(10) . . . . ?
N2 Eu1 N9 C36 -56.3(3) . . . . ?
N4 Eu1 N9 C36 47.5(3) . . . . ?
N8 Eu1 N9 C36 172.0(3) . . . . ?
N1 Eu1 N9 C36 -7.7(3) . . . . ?
N13 Eu1 N11 C46 26.1(3) . . . . ?
N6 Eu1 N11 C46 105.1(3) . . . . ?
N2 Eu1 N11 C46 -151.4(3) . . . . ?
N9 Eu1 N11 C46 -77.5(3) . . . . ?
N4 Eu1 N11 C46 61.2(8) . . . . ?
N8 Eu1 N11 C46 -26.2(2) . . . . ?
N1 Eu1 N11 C46 152.9(2) . . . . ?
N13 Eu1 N11 C47 -131.5(3) . . . . ?
N6 Eu1 N11 C47 -52.5(3) . . . . ?
N2 Eu1 N11 C47 51.0(3) . . . . ?
N9 Eu1 N11 C47 124.9(3) . . . . ?
N4 Eu1 N11 C47 -96.4(8) . . . . ?
N8 Eu1 N11 C47 176.2(3) . . . . ?
N1 Eu1 N11 C47 -4.7(3) . . . . ?
N11 Eu1 N13 C57 -78.4(3) . . . . ?
N6 Eu1 N13 C57 -151.1(3) . . . . ?
N2 Eu1 N13 C57 73.0(10) . . . . ?
N9 Eu1 N13 C57 25.5(3) . . . . ?
N4 Eu1 N13 C57 105.4(3) . . . . ?
N8 Eu1 N13 C57 -26.5(2) . . . . ?
N1 Eu1 N13 C57 154.1(2) . . . . ?
N11 Eu1 N13 C58 123.8(3) . . . . ?
N6 Eu1 N13 C58 51.1(3) . . . . ?
N2 Eu1 N13 C58 -84.8(10) . . . . ?
N9 Eu1 N13 C58 -132.2(3) . . . . ?
N4 Eu1 N13 C58 -52.3(3) . . . . ?
N8 Eu1 N13 C58 175.7(3) . . . . ?
N1 Eu1 N13 C58 -3.6(3) . . . . ?
C12 N1 C1 C2 -161.1(3) . . . . ?
C23 N1 C1 C2 80.2(3) . . . . ?
Eu1 N1 C1 C2 -41.2(3) . . . . ?
C3 N2 C2 N3 -0.4(4) . . . . ?
Eu1 N2 C2 N3 -169.1(2) . . . . ?
C3 N2 C2 C1 178.4(3) . . . . ?
Eu1 N2 C2 C1 9.7(5) . . . . ?
C8 N3 C2 N2 0.5(4) . . . . ?
C9 N3 C2 N2 179.2(3) . . . . ?
C8 N3 C2 C1 -178.3(3) . . . . ?
C9 N3 C2 C1 0.4(6) . . . . ?
N1 C1 C2 N2 24.1(5) . . . . ?
N1 C1 C2 N3 -157.2(3) . . . . ?
C2 N2 C3 C8 0.2(4) . . . . ?
Eu1 N2 C3 C8 166.4(2) . . . . ?
C2 N2 C3 C4 179.0(4) . . . . ?
Eu1 N2 C3 C4 -14.8(6) . . . . ?
C8 C3 C4 C5 -1.2(6) . . . . ?
N2 C3 C4 C5 -179.9(4) . . . . ?
C3 C4 C5 C6 0.6(7) . . . . ?
C4 C5 C6 C7 0.3(7) . . . . ?
C5 C6 C7 C8 -0.6(7) . . . . ?
N2 C3 C8 C7 180.0(3) . . . . ?
C4 C3 C8 C7 0.9(6) . . . . ?
N2 C3 C8 N3 0.1(4) . . . . ?
C4 C3 C8 N3 -178.9(3) . . . . ?
C6 C7 C8 C3 -0.1(6) . . . . ?
C6 C7 C8 N3 179.7(4) . . . . ?
C2 N3 C8 C3 -0.3(4) . . . . ?
C9 N3 C8 C3 -179.1(3) . . . . ?
C2 N3 C8 C7 179.8(4) . . . . ?
C9 N3 C8 C7 1.0(6) . . . . ?
C2 N3 C9 C10 -99.3(5) . . . . ?
C8 N3 C9 C10 79.3(5) . . . . ?
N3 C9 C10 C11 -4.7(10) . . . . ?
C1 N1 C12 C13 79.9(4) . . . . ?
C23 N1 C12 C13 -160.6(3) . . . . ?
Eu1 N1 C12 C13 -40.0(3) . . . . ?
C14 N4 C13 N5 0.8(4) . . . . ?
Eu1 N4 C13 N5 -165.6(2) . . . . ?
C14 N4 C13 C12 179.3(3) . . . . ?
Eu1 N4 C13 C12 12.9(5) . . . . ?
C19 N5 C13 N4 -0.6(4) . . . . ?
C20 N5 C13 N4 -176.5(3) . . . . ?
C19 N5 C13 C12 -179.1(3) . . . . ?
C20 N5 C13 C12 5.0(6) . . . . ?
N1 C12 C13 N4 21.2(5) . . . . ?
N1 C12 C13 N5 -160.5(3) . . . . ?
C13 N4 C14 C15 178.1(4) . . . . ?
Eu1 N4 C14 C15 -18.7(6) . . . . ?
C13 N4 C14 C19 -0.7(4) . . . . ?
Eu1 N4 C14 C19 162.5(3) . . . . ?
N4 C14 C15 C16 -176.5(4) . . . . ?
C19 C14 C15 C16 2.2(6) . . . . ?
C14 C15 C16 C17 -1.3(7) . . . . ?
C15 C16 C17 C18 -0.2(7) . . . . ?
C16 C17 C18 C19 0.8(7) . . . . ?
C13 N5 C19 C18 -176.4(4) . . . . ?
C20 N5 C19 C18 -0.5(7) . . . . ?
C13 N5 C19 C14 0.1(4) . . . . ?
C20 N5 C19 C14 176.0(4) . . . . ?
C17 C18 C19 N5 176.2(4) . . . . ?
C17 C18 C19 C14 0.1(6) . . . . ?
N4 C14 C19 N5 0.4(4) . . . . ?
C15 C14 C19 N5 -178.6(4) . . . . ?
N4 C14 C19 C18 177.3(4) . . . . ?
C15 C14 C19 C18 -1.6(6) . . . . ?
C13 N5 C20 C21 -74.9(5) . . . . ?
C19 N5 C20 C21 110.0(4) . . . . ?
N5 C20 C21 C22 -136.0(5) . . . . ?
C12 N1 C23 C24 80.0(3) . . . . ?
C1 N1 C23 C24 -160.4(3) . . . . ?
Eu1 N1 C23 C24 -39.8(3) . . . . ?
C25 N6 C24 N7 -0.4(4) . . . . ?
Eu1 N6 C24 N7 -167.9(2) . . . . ?
C25 N6 C24 C23 178.7(3) . . . . ?
Eu1 N6 C24 C23 11.2(4) . . . . ?
C30 N7 C24 N6 0.6(4) . . . . ?
C31 N7 C24 N6 -178.7(3) . . . . ?
C30 N7 C24 C23 -178.5(3) . . . . ?
C31 N7 C24 C23 2.2(6) . . . . ?
N1 C23 C24 N6 21.9(5) . . . . ?
N1 C23 C24 N7 -159.1(3) . . . . ?
C24 N6 C25 C26 179.7(4) . . . . ?
Eu1 N6 C25 C26 -15.1(6) . . . . ?
C24 N6 C25 C30 0.2(4) . . . . ?
Eu1 N6 C25 C30 165.3(2) . . . . ?
N6 C25 C26 C27 -179.5(4) . . . . ?
C30 C25 C26 C27 0.0(5) . . . . ?
C25 C26 C27 C28 0.7(6) . . . . ?
C26 C27 C28 C29 -0.6(6) . . . . ?
C27 C28 C29 C30 -0.2(6) . . . . ?
C28 C29 C30 N7 179.1(4) . . . . ?
C28 C29 C30 C25 0.8(6) . . . . ?
C24 N7 C30 C29 -179.0(4) . . . . ?
C31 N7 C30 C29 0.3(6) . . . . ?
C24 N7 C30 C25 -0.4(4) . . . . ?
C31 N7 C30 C25 178.9(3) . . . . ?
N6 C25 C30 C29 178.9(3) . . . . ?
C26 C25 C30 C29 -0.7(6) . . . . ?
N6 C25 C30 N7 0.2(4) . . . . ?
C26 C25 C30 N7 -179.4(3) . . . . ?
C24 N7 C31 C32 -106.0(5) . . . . ?
C30 N7 C31 C32 74.9(5) . . . . ?
N7 C31 C32 C33 1.7(9) . . . . ?
C45 N8 C34 C35 -163.6(3) . . . . ?
C56 N8 C34 C35 77.9(3) . . . . ?
Eu1 N8 C34 C35 -42.2(3) . . . . ?
C36 N9 C35 N10 0.9(4) . . . . ?
Eu1 N9 C35 N10 -166.7(2) . . . . ?
C36 N9 C35 C34 178.9(3) . . . . ?
Eu1 N9 C35 C34 11.3(4) . . . . ?
C41 N10 C35 N9 -1.6(4) . . . . ?
C42 N10 C35 N9 175.2(3) . . . . ?
C41 N10 C35 C34 -179.5(3) . . . . ?
C42 N10 C35 C34 -2.7(5) . . . . ?
N8 C34 C35 N9 23.5(4) . . . . ?
N8 C34 C35 N10 -158.7(3) . . . . ?
C35 N9 C36 C37 176.4(4) . . . . ?
Eu1 N9 C36 C37 -18.6(6) . . . . ?
C35 N9 C36 C41 0.1(4) . . . . ?
Eu1 N9 C36 C41 165.0(2) . . . . ?
C41 C36 C37 C38 -0.5(6) . . . . ?
N9 C36 C37 C38 -176.5(4) . . . . ?
C36 C37 C38 C39 0.4(7) . . . . ?
C37 C38 C39 C40 -0.4(7) . . . . ?
C38 C39 C40 C41 0.5(6) . . . . ?
C35 N10 C41 C40 -176.8(4) . . . . ?
C42 N10 C41 C40 6.4(6) . . . . ?
C35 N10 C41 C36 1.5(4) . . . . ?
C42 N10 C41 C36 -175.4(3) . . . . ?
C39 C40 C41 N10 177.3(4) . . . . ?
C39 C40 C41 C36 -0.7(6) . . . . ?
C37 C36 C41 N10 -177.8(3) . . . . ?
N9 C36 C41 N10 -1.0(4) . . . . ?
C37 C36 C41 C40 0.7(6) . . . . ?
N9 C36 C41 C40 177.5(3) . . . . ?
C35 N10 C42 C43 -94.8(5) . . . . ?
C41 N10 C42 C43 81.4(5) . . . . ?
N10 C42 C43 C44 -125.0(8) . . . . ?
C34 N8 C45 C46 80.8(3) . . . . ?
C56 N8 C45 C46 -159.9(3) . . . . ?
Eu1 N8 C45 C46 -39.9(3) . . . . ?
C47 N11 C46 N12 0.4(4) . . . . ?
Eu1 N11 C46 N12 -162.9(2) . . . . ?
C47 N11 C46 C45 178.5(3) . . . . ?
Eu1 N11 C46 C45 15.2(4) . . . . ?
C52 N12 C46 N11 -0.6(4) . . . . ?
C53 N12 C46 N11 -179.3(3) . . . . ?
C52 N12 C46 C45 -178.6(3) . . . . ?
C53 N12 C46 C45 2.6(6) . . . . ?
N8 C45 C46 N11 19.2(5) . . . . ?
N8 C45 C46 N12 -162.9(3) . . . . ?
C46 N11 C47 C52 -0.1(4) . . . . ?
Eu1 N11 C47 C52 159.8(2) . . . . ?
C46 N11 C47 C48 178.0(4) . . . . ?
Eu1 N11 C47 C48 -22.1(6) . . . . ?
C52 C47 C48 C49 -0.6(6) . . . . ?
N11 C47 C48 C49 -178.5(4) . . . . ?
C47 C48 C49 C50 0.3(7) . . . . ?
C48 C49 C50 C51 0.4(8) . . . . ?
C49 C50 C51 C52 -0.8(7) . . . . ?
N11 C47 C52 N12 -0.2(4) . . . . ?
C48 C47 C52 N12 -178.5(3) . . . . ?
N11 C47 C52 C51 178.6(3) . . . . ?
C48 C47 C52 C51 0.2(6) . . . . ?
C46 N12 C52 C47 0.5(4) . . . . ?
C53 N12 C52 C47 179.2(3) . . . . ?
C46 N12 C52 C51 -178.2(4) . . . . ?
C53 N12 C52 C51 0.6(7) . . . . ?
C50 C51 C52 C47 0.4(6) . . . . ?
C50 C51 C52 N12 178.9(4) . . . . ?
C46 N12 C53 C54 -111.0(4) . . . . ?
C52 N12 C53 C54 70.5(5) . . . . ?
N12 C53 C54 C55 -141.4(5) . . . . ?
C45 N8 C56 C57 81.0(3) . . . . ?
C34 N8 C56 C57 -159.8(3) . . . . ?
Eu1 N8 C56 C57 -39.8(3) . . . . ?
C58 N13 C57 N14 -0.4(4) . . . . ?
Eu1 N13 C57 N14 -163.9(2) . . . . ?
C58 N13 C57 C56 178.5(3) . . . . ?
Eu1 N13 C57 C56 15.1(4) . . . . ?
C63 N14 C57 N13 0.3(4) . . . . ?
C64 N14 C57 N13 176.0(3) . . . . ?
C63 N14 C57 C56 -178.6(3) . . . . ?
C64 N14 C57 C56 -2.9(5) . . . . ?
N8 C56 C57 N13 19.6(4) . . . . ?
N8 C56 C57 N14 -161.6(3) . . . . ?
C57 N13 C58 C63 0.4(4) . . . . ?
Eu1 N13 C58 C63 160.5(2) . . . . ?
C57 N13 C58 C59 -179.5(4) . . . . ?
Eu1 N13 C58 C59 -19.4(6) . . . . ?
C63 C58 C59 C60 0.4(5) . . . . ?
N13 C58 C59 C60 -179.7(4) . . . . ?
C58 C59 C60 C61 0.7(6) . . . . ?
C59 C60 C61 C62 -1.1(7) . . . . ?
C60 C61 C62 C63 0.5(6) . . . . ?
C57 N14 C63 C58 0.0(4) . . . . ?
C64 N14 C63 C58 -175.8(3) . . . . ?
C57 N14 C63 C62 -179.2(4) . . . . ?
C64 N14 C63 C62 5.1(6) . . . . ?
N13 C58 C63 N14 -0.2(4) . . . . ?
C59 C58 C63 N14 179.7(3) . . . . ?
N13 C58 C63 C62 179.0(3) . . . . ?
C59 C58 C63 C62 -1.1(5) . . . . ?
C61 C62 C63 N14 179.6(4) . . . . ?
C61 C62 C63 C58 0.6(6) . . . . ?
C57 N14 C64 C65 -98.8(4) . . . . ?
C63 N14 C64 C65 76.1(5) . . . . ?
N14 C64 C65 C66 -135.9(4) . . . . ?
